data_7058066
loop_
_publ_author_name
'Li, Ling-Fei'
'Kuang, Wei-Wei'
'Li, Yi-Ming'
'Zhu, Li-Li'
'Xu, Yun'
'Yang, Pei-Pei'

_publ_section_title
;
 A series of new octanuclear Ln8 clusters: magnetic studies reveal a
 significant cryogenic magnetocaloric effect and slow magnetic relaxation
;
_journal_issue 3
_journal_name_full 'New Journal of Chemistry'
_journal_page_first 1617
_journal_paper_doi 10.1039/C8NJ04231D
_journal_volume 43
_journal_year 2019
_chemical_formula_sum 'C90 H100 Gd8 N16 O50'
_chemical_formula_weight 3463.85
_space_group_crystal_system tetragonal
_space_group_IT_number 82
_space_group_name_Hall 'I -4'
_space_group_name_H-M_alt 'I -4'
_symmetry_space_group_name_Hall 'I -4'
_symmetry_space_group_name_H-M 'I -4'
_atom_sites_solution_hydrogens geom
_audit_creation_method SHELXL-2014/7
_audit_update_record
;
2018-12-10 deposited with the CCDC.
2018-12-11 downloaded from the CCDC.
;
_cell_angle_alpha 90
_cell_angle_beta 90
_cell_angle_gamma 90
_cell_formula_units_Z 2
_cell_length_a 18.970(3)
_cell_length_b 18.970(3)
_cell_length_c 18.214(4)
_cell_measurement_temperature 293(2)
_cell_volume 6555(2)
_computing_structure_refinement 'SHELXL-2014/7 (Sheldrick, 2014)'
_diffrn_ambient_temperature 293(2)
_diffrn_measured_fraction_theta_full 0.999
_diffrn_measured_fraction_theta_max 0.999
_diffrn_radiation_type MoK\a
_diffrn_radiation_wavelength 0.71073
_diffrn_reflns_av_R_equivalents 0.0449
_diffrn_reflns_av_unetI/netI 0.0360
_diffrn_reflns_Laue_measured_fraction_full 0.999
_diffrn_reflns_Laue_measured_fraction_max 0.999
_diffrn_reflns_limit_h_max 22
_diffrn_reflns_limit_h_min -22
_diffrn_reflns_limit_k_max 22
_diffrn_reflns_limit_k_min -22
_diffrn_reflns_limit_l_max 21
_diffrn_reflns_limit_l_min -15
_diffrn_reflns_number 26736
_diffrn_reflns_point_group_measured_fraction_full 0.999
_diffrn_reflns_point_group_measured_fraction_max 0.999
_diffrn_reflns_theta_full 24.998
_diffrn_reflns_theta_max 24.998
_diffrn_reflns_theta_min 2.147
_exptl_absorpt_coefficient_mu 4.072
_exptl_crystal_density_diffrn 1.755
_exptl_crystal_F_000 3328
_refine_diff_density_max 1.432
_refine_diff_density_min -1.046
_refine_diff_density_rms 0.149
_refine_ls_abs_structure_details
;
 Refined as an inversion twin.
;
_refine_ls_abs_structure_Flack 0.50(3)
_refine_ls_extinction_coef 0.00147(13)
_refine_ls_extinction_expression Fc^*^=kFc[1+0.001xFc^2^\l^3^/sin(2\q)]^-1/4^
_refine_ls_extinction_method 'SHELXL-2014/7 (Sheldrick 2014'
_refine_ls_goodness_of_fit_ref 1.078
_refine_ls_hydrogen_treatment constr
_refine_ls_matrix_type full
_refine_ls_number_parameters 378
_refine_ls_number_reflns 5789
_refine_ls_number_restraints 6
_refine_ls_restrained_S_all 1.078
_refine_ls_R_factor_all 0.0447
_refine_ls_R_factor_gt 0.0422
_refine_ls_shift/su_max 0.001
_refine_ls_shift/su_mean 0.000
_refine_ls_structure_factor_coef Fsqd
_refine_ls_weighting_details 'w=1/[\s^2^(Fo^2^)+(0.0716P)^2^+1.5413P] where P=(Fo^2^+2Fc^2^)/3'
_refine_ls_weighting_scheme calc
_refine_ls_wR_factor_gt 0.1056
_refine_ls_wR_factor_ref 0.1080
_reflns_Friedel_coverage 0.932
_reflns_Friedel_fraction_full 1.000
_reflns_Friedel_fraction_max 1.000
_reflns_number_gt 5447
_reflns_number_total 5789
_reflns_threshold_expression 'I > 2\s(I)'
_cod_data_source_file c8nj04231d2.cif
_cod_data_source_block t
_cod_depositor_comments 'Adding full bibliography for 7058066--7058069.cif.'
_cod_original_cell_volume 6555(3)
_cod_database_code 7058066
_shelx_shelxl_version_number 2014/7
_shelx_space_group_comment
;
The symmetry employed for this shelxl refinement is uniquely defined
by the following loop, which should always be used as a source of
symmetry information in preference to the above space-group names.
They are only intended as comments.
;

loop_
_space_group_symop_operation_xyz
'x, y, z'
'y, -x, -z'
'-x, -y, z'
'-y, x, -z'
'x+1/2, y+1/2, z+1/2'
'y+1/2, -x+1/2, -z+1/2'
'-x+1/2, -y+1/2, z+1/2'
'-y+1/2, x+1/2, -z+1/2'

loop_
_atom_site_label
_atom_site_type_symbol
_atom_site_fract_x
_atom_site_fract_y
_atom_site_fract_z
_atom_site_U_iso_or_equiv
_atom_site_adp_type
_atom_site_occupancy
_atom_site_site_symmetry_order
_atom_site_calc_flag
_atom_site_refinement_flags_posn
_atom_site_refinement_flags_adp
_atom_site_refinement_flags_occupancy
Gd1 Gd 0.40427(3) 0.40246(3) 0.72321(3) 0.0469(2) Uani 1 1 d . . .
Gd2 Gd 0.43150(3) 0.56848(3) 0.62747(3) 0.0404(2) Uani 1 1 d . . .
O1 O 0.3232(4) 0.6372(4) 0.6493(4) 0.0410(19) Uani 1 1 d . . .
O2 O 0.3495(4) 0.5129(4) 0.7074(4) 0.0346(17) Uani 1 1 d . . .
O3 O 0.3973(5) 0.3071(5) 0.8063(5) 0.049(2) Uani 1 1 d . . .
O4 O 0.3618(5) 0.2629(5) 0.9133(5) 0.058(2) Uani 1 1 d . . .
O5 O 0.3826(5) 0.6511(7) 0.8142(7) 0.078(4) Uani 1 1 d . . .
O6 O 0.4811(4) 0.6422(4) 0.7138(5) 0.045(2) Uani 1 1 d . . .
O7 O 0.6989(4) 0.6278(5) 0.6496(5) 0.046(2) Uani 1 1 d . . .
O8 O 0.7545(7) 0.6963(7) 0.5634(6) 0.076(3) Uani 1 1 d . . .
O9 O 0.4465(4) 0.4457(4) 0.6072(4) 0.0327(15) Uani 1 1 d . . .
O10 O 0.4563(4) 0.6649(4) 0.5481(4) 0.0411(19) Uani 1 1 d . . .
O11 O 0.5461(4) 0.6306(4) 0.4797(4) 0.0376(17) Uani 1 1 d . . .
O12 O 0.5000 0.5000 0.7223(6) 0.032(2) Uani 1 2 d S T P
O13 O 0.4553(4) 0.4601(5) 0.8291(4) 0.0427(19) Uani 1 1 d . . .
N1 N 0.3054(5) 0.4079(5) 0.8147(6) 0.039(2) Uani 1 1 d . . .
N2 N 0.3059(6) 0.3566(6) 0.8695(6) 0.049(2) Uani 1 1 d . . .
H2 H 0.2765 0.3552 0.9054 0.059 Uiso 1 1 calc R U .
N3 N 0.5927(7) 0.7158(6) 0.6502(7) 0.055(3) Uani 1 1 d . . .
N4 N 0.6500(8) 0.7284(6) 0.6039(7) 0.066(4) Uani 1 1 d . . .
H4 H 0.6519 0.7637 0.5743 0.079 Uiso 1 1 calc R U .
C1 C 0.3092(7) 0.7067(6) 0.6178(8) 0.051(3) Uani 1 1 d . . .
H1A H 0.2703 0.7035 0.5842 0.077 Uiso 1 1 calc R U .
H1B H 0.3503 0.7229 0.5921 0.077 Uiso 1 1 calc R U .
H1C H 0.2978 0.7392 0.6564 0.077 Uiso 1 1 calc R U .
C2 C 0.2699(7) 0.6084(7) 0.6929(7) 0.046(3) Uani 1 1 d . . .
C3 C 0.2053(7) 0.6395(8) 0.7044(8) 0.054(3) Uani 1 1 d . . .
H3 H 0.1945 0.6816 0.6808 0.065 Uiso 1 1 calc R U .
C4 C 0.1564(7) 0.6090(8) 0.7507(10) 0.068(5) Uani 1 1 d . . .
H4A H 0.1127 0.6301 0.7583 0.081 Uiso 1 1 calc R U .
C5 C 0.1731(7) 0.5473(8) 0.7852(8) 0.059(4) Uani 1 1 d . . .
H5 H 0.1402 0.5270 0.8166 0.071 Uiso 1 1 calc R U .
C6 C 0.2396(7) 0.5126(7) 0.7748(7) 0.045(3) Uani 1 1 d . . .
C7 C 0.2865(6) 0.5424(6) 0.7252(6) 0.034(2) Uani 1 1 d . . .
C8 C 0.2521(6) 0.4496(7) 0.8202(6) 0.041(3) Uani 1 1 d . . .
H8 H 0.2187 0.4390 0.8559 0.049 Uiso 1 1 calc R U .
C9 C 0.3576(7) 0.3102(7) 0.8594(7) 0.052(3) Uani 1 1 d . . .
C10 C 0.4157(11) 0.2085(11) 0.9064(12) 0.099(8) Uani 1 1 d . . .
H10A H 0.4132 0.1879 0.8584 0.148 Uiso 1 1 calc R U .
H10B H 0.4078 0.1727 0.9428 0.148 Uiso 1 1 calc R U .
H10C H 0.4614 0.2291 0.9136 0.148 Uiso 1 1 calc R U .
C11 C 0.3269(10) 0.6556(16) 0.8648(12) 0.117(9) Uani 1 1 d . . .
H11A H 0.3353 0.6941 0.8978 0.176 Uiso 1 1 calc R U .
H11B H 0.3239 0.6124 0.8921 0.176 Uiso 1 1 calc R U .
H11C H 0.2835 0.6633 0.8389 0.176 Uiso 1 1 calc R U .
C12 C 0.4038(9) 0.7119(11) 0.7849(13) 0.087(7) Uani 1 1 d . . .
C13 C 0.3748(11) 0.7795(13) 0.8030(16) 0.118(10) Uani 1 1 d . . .
H13 H 0.3408 0.7842 0.8394 0.142 Uiso 1 1 calc R U .
C14 C 0.3995(13) 0.8386(11) 0.7639(17) 0.115(8) Uani 1 1 d . U .
H14 H 0.3778 0.8822 0.7696 0.138 Uiso 1 1 calc R U .
C15 C 0.4546(11) 0.8315(9) 0.7183(13) 0.095(6) Uani 1 1 d . U .
H15 H 0.4726 0.8722 0.6970 0.114 Uiso 1 1 calc R U .
C16 C 0.4867(10) 0.7683(8) 0.7005(10) 0.071(5) Uani 1 1 d . . .
C17 C 0.4593(7) 0.7090(7) 0.7306(9) 0.055(4) Uani 1 1 d . . .
C18 C 0.5499(10) 0.7671(8) 0.6534(9) 0.067(5) Uani 1 1 d . . .
H18 H 0.5590 0.8064 0.6244 0.080 Uiso 1 1 calc R U .
C19 C 0.7005(8) 0.6818(8) 0.6096(7) 0.058(4) Uani 1 1 d . . .
C20 C 0.8154(12) 0.6529(11) 0.5663(10) 0.083(6) Uani 1 1 d . . .
H20A H 0.8167 0.6285 0.6124 0.125 Uiso 1 1 calc R U .
H20B H 0.8568 0.6816 0.5613 0.125 Uiso 1 1 calc R U .
H20C H 0.8138 0.6192 0.5270 0.125 Uiso 1 1 calc R U .
C21 C 0.5042(6) 0.6772(6) 0.5024(6) 0.037(3) Uani 1 1 d . . .
C22 C 0.5137(9) 0.7505(6) 0.4723(7) 0.055(4) Uani 1 1 d . . .
H22A H 0.4989 0.7516 0.4219 0.082 Uiso 1 1 calc R U .
H22B H 0.5624 0.7637 0.4755 0.082 Uiso 1 1 calc R U .
H22C H 0.4857 0.7830 0.5003 0.082 Uiso 1 1 calc R U .
C23 C 0.5000 0.5000 0.7981(11) 0.057(5) Uani 1 2 d S T P

loop_
_atom_site_aniso_label
_atom_site_aniso_U_11
_atom_site_aniso_U_22
_atom_site_aniso_U_33
_atom_site_aniso_U_23
_atom_site_aniso_U_13
_atom_site_aniso_U_12
Gd1 0.0459(4) 0.0432(4) 0.0517(4) 0.0053(3) 0.0022(3) 0.0056(3)
Gd2 0.0401(4) 0.0378(3) 0.0432(3) -0.0009(2) 0.0003(3) 0.0059(2)
O1 0.037(4) 0.036(4) 0.049(5) 0.007(3) 0.011(3) 0.010(3)
O2 0.029(4) 0.039(4) 0.036(4) 0.002(3) -0.001(3) 0.011(3)
O3 0.048(5) 0.046(5) 0.053(5) 0.022(4) 0.009(4) 0.004(4)
O4 0.059(6) 0.065(6) 0.051(6) 0.024(5) 0.007(5) 0.010(5)
O5 0.045(6) 0.099(9) 0.090(8) -0.050(7) 0.013(5) 0.005(6)
O6 0.041(4) 0.041(4) 0.052(5) -0.012(4) -0.007(4) 0.006(3)
O7 0.037(4) 0.052(5) 0.051(5) -0.001(4) 0.005(4) -0.003(4)
O8 0.084(8) 0.082(8) 0.062(6) 0.008(6) 0.007(6) -0.046(7)
O9 0.028(3) 0.031(4) 0.039(4) 0.002(3) -0.001(3) 0.002(3)
O10 0.042(4) 0.042(4) 0.040(5) 0.005(4) 0.002(4) 0.008(3)
O11 0.050(4) 0.034(4) 0.029(4) -0.003(3) 0.004(3) 0.004(4)
O12 0.038(6) 0.038(6) 0.021(5) 0.000 0.000 0.000(4)
O13 0.042(5) 0.054(5) 0.033(4) 0.006(4) 0.012(4) -0.003(4)
N1 0.037(5) 0.037(5) 0.045(6) 0.003(4) -0.003(4) 0.001(4)
N2 0.048(6) 0.054(6) 0.046(6) 0.010(5) 0.003(5) 0.005(5)
N3 0.063(7) 0.044(6) 0.057(7) 0.009(5) 0.000(6) -0.004(5)
N4 0.092(10) 0.037(6) 0.068(9) 0.007(5) -0.021(7) -0.006(6)
C1 0.057(7) 0.032(6) 0.065(8) 0.012(6) 0.006(7) 0.012(5)
C2 0.046(7) 0.040(6) 0.052(8) -0.004(6) -0.001(6) 0.012(5)
C3 0.041(7) 0.053(8) 0.070(9) 0.005(7) 0.009(6) 0.014(6)
C4 0.033(6) 0.059(9) 0.111(13) 0.022(8) 0.024(7) 0.018(6)
C5 0.050(8) 0.058(8) 0.068(9) 0.006(7) 0.021(7) 0.011(6)
C6 0.044(6) 0.049(7) 0.042(7) -0.005(6) 0.001(6) 0.007(5)
C7 0.040(6) 0.036(6) 0.027(5) 0.000(5) -0.001(5) 0.009(4)
C8 0.033(6) 0.054(7) 0.035(6) -0.001(5) 0.002(5) 0.007(5)
C9 0.050(7) 0.054(8) 0.052(8) 0.017(6) -0.006(6) -0.013(6)
C10 0.094(14) 0.098(14) 0.105(15) 0.059(12) 0.030(12) 0.056(12)
C11 0.065(11) 0.20(3) 0.089(14) -0.077(17) 0.014(11) -0.013(14)
C12 0.062(10) 0.076(12) 0.123(16) -0.069(13) -0.014(10) 0.015(9)
C13 0.080(13) 0.102(17) 0.17(2) -0.088(18) -0.026(15) 0.036(12)
C14 0.093(14) 0.061(11) 0.19(2) -0.065(13) -0.042(15) 0.028(10)
C15 0.082(11) 0.055(9) 0.149(17) -0.036(11) -0.046(12) 0.027(8)
C16 0.086(12) 0.037(7) 0.090(12) -0.028(8) -0.033(10) 0.021(8)
C17 0.039(6) 0.055(8) 0.072(9) -0.035(7) -0.015(7) 0.021(6)
C18 0.088(12) 0.051(8) 0.062(9) -0.001(7) -0.053(9) -0.008(8)
C19 0.064(9) 0.068(9) 0.041(7) 0.001(7) -0.011(6) -0.027(8)
C20 0.101(15) 0.089(13) 0.060(10) -0.025(9) 0.019(10) -0.034(11)
C21 0.045(6) 0.029(5) 0.037(6) 0.004(5) -0.006(5) -0.005(5)
C22 0.096(11) 0.024(6) 0.044(7) 0.006(5) 0.004(7) 0.007(6)
C23 0.052(11) 0.069(13) 0.050(11) 0.000 0.000 0.029(10)

loop_
_atom_type_symbol
_atom_type_description
_atom_type_scat_dispersion_real
_atom_type_scat_dispersion_imag
_atom_type_scat_source
C C 0.0033 0.0016 'International Tables Vol C Tables 4.2.6.8 and 6.1.1.4'
H H 0.0000 0.0000 'International Tables Vol C Tables 4.2.6.8 and 6.1.1.4'
Gd Gd -0.1653 3.9035 'International Tables Vol C Tables 4.2.6.8 and 6.1.1.4'
N N 0.0061 0.0033 'International Tables Vol C Tables 4.2.6.8 and 6.1.1.4'
O O 0.0106 0.0060 'International Tables Vol C Tables 4.2.6.8 and 6.1.1.4'

loop_
_geom_angle_atom_site_label_1
_geom_angle_atom_site_label_2
_geom_angle_atom_site_label_3
_geom_angle
_geom_angle_site_symmetry_1
_geom_angle_site_symmetry_3
O6 Gd1 O2 136.3(3) 3_665 .
O6 Gd1 O3 79.7(3) 3_665 .
O2 Gd1 O3 137.3(3) . .
O6 Gd1 O9 75.5(3) 3_665 .
O2 Gd1 O9 74.7(3) . .
O3 Gd1 O9 147.4(3) . .
O6 Gd1 O13 81.4(3) 3_665 .
O2 Gd1 O13 82.6(3) . .
O3 Gd1 O13 81.8(3) . .
O9 Gd1 O13 114.4(2) . .
O6 Gd1 O7 128.3(3) 3_665 3_665
O2 Gd1 O7 77.8(3) . 3_665
O3 Gd1 O7 97.3(3) . 3_665
O9 Gd1 O7 82.2(3) . 3_665
O13 Gd1 O7 149.9(3) . 3_665
O6 Gd1 N1 139.2(3) 3_665 .
O2 Gd1 N1 73.5(3) . .
O3 Gd1 N1 64.2(3) . .
O9 Gd1 N1 144.9(3) . .
O13 Gd1 N1 75.6(3) . .
O7 Gd1 N1 77.0(3) 3_665 .
O6 Gd1 O12 66.9(2) 3_665 .
O2 Gd1 O12 70.92(19) . .
O3 Gd1 O12 126.2(3) . .
O9 Gd1 O12 61.1(3) . .
O13 Gd1 O12 53.3(3) . .
O7 Gd1 O12 136.5(3) 3_665 .
N1 Gd1 O12 119.9(3) . .
O6 Gd1 N3 68.3(4) 3_665 3_665
O2 Gd1 N3 135.4(3) . 3_665
O3 Gd1 N3 70.7(4) . 3_665
O9 Gd1 N3 80.7(3) . 3_665
O13 Gd1 N3 141.8(3) . 3_665
O7 Gd1 N3 62.3(3) 3_665 3_665
N1 Gd1 N3 113.0(3) . 3_665
O12 Gd1 N3 126.5(3) . 3_665
O6 Gd1 C23 71.8(2) 3_665 .
O2 Gd1 C23 76.6(2) . .
O3 Gd1 C23 102.7(4) . .
O9 Gd1 C23 89.3(4) . .
O13 Gd1 C23 25.2(4) . .
O7 Gd1 C23 154.3(2) 3_665 .
N1 Gd1 C23 97.4(4) . .
O12 Gd1 C23 28.1(4) . .
N3 Gd1 C23 140.1(3) 3_665 .
O6 Gd1 Gd2 38.6(2) 3_665 3_665
O2 Gd1 Gd2 100.68(19) . 3_665
O3 Gd1 Gd2 118.3(2) . 3_665
O9 Gd1 Gd2 40.20(16) . 3_665
O13 Gd1 Gd2 88.32(18) . 3_665
O7 Gd1 Gd2 117.5(2) 3_665 3_665
N1 Gd1 Gd2 163.4(2) . 3_665
O12 Gd1 Gd2 44.26(15) . 3_665
N3 Gd1 Gd2 82.3(3) 3_665 3_665
C23 Gd1 Gd2 66.0(3) . 3_665
O6 Gd1 Gd2 98.4(2) 3_665 .
O2 Gd1 Gd2 39.99(18) . .
O3 Gd1 Gd2 168.0(2) . .
O9 Gd1 Gd2 40.18(17) . .
O13 Gd1 Gd2 86.2(2) . .
O7 Gd1 Gd2 93.1(2) 3_665 .
N1 Gd1 Gd2 112.9(2) . .
O12 Gd1 Gd2 43.89(15) . .
N3 Gd1 Gd2 119.8(3) 3_665 .
C23 Gd1 Gd2 65.7(3) . .
Gd2 Gd1 Gd2 60.917(19) 3_665 .
O6 Gd2 O11 153.2(3) . 4_656
O6 Gd2 O9 77.0(3) . 3_665
O11 Gd2 O9 110.2(3) 4_656 3_665
O6 Gd2 O9 130.7(3) . .
O11 Gd2 O9 75.5(3) 4_656 .
O9 Gd2 O9 75.3(3) 3_665 .
O6 Gd2 O2 96.8(3) . .
O11 Gd2 O2 95.8(3) 4_656 .
O9 Gd2 O2 133.4(2) 3_665 .
O9 Gd2 O2 74.9(3) . .
O6 Gd2 O10 82.4(3) . .
O11 Gd2 O10 74.3(3) 4_656 .
O9 Gd2 O10 78.4(3) 3_665 .
O9 Gd2 O10 129.5(3) . .
O2 Gd2 O10 147.4(3) . .
O6 Gd2 O1 84.8(3) . .
O11 Gd2 O1 79.0(3) 4_656 .
O9 Gd2 O1 154.6(3) 3_665 .
O9 Gd2 O1 130.0(3) . .
O2 Gd2 O1 65.8(2) . .
O10 Gd2 O1 81.7(3) . .
O6 Gd2 O12 68.6(2) . .
O11 Gd2 O12 138.0(2) 4_656 .
O9 Gd2 O12 62.8(2) 3_665 .
O9 Gd2 O12 62.6(2) . .
O2 Gd2 O12 71.89(19) . .
O10 Gd2 O12 135.3(2) . .
O1 Gd2 O12 126.2(2) . .
O6 Gd2 Gd1 39.3(2) . 3_665
O11 Gd2 Gd1 150.73(19) 4_656 3_665
O9 Gd2 Gd1 41.14(17) 3_665 3_665
O9 Gd2 Gd1 96.97(17) . 3_665
O2 Gd2 Gd1 109.65(18) . 3_665
O10 Gd2 Gd1 90.3(2) . 3_665
O1 Gd2 Gd1 124.1(2) . 3_665
O12 Gd2 Gd1 45.863(15) . 3_665
O6 Gd2 Gd1 104.9(2) . .
O11 Gd2 Gd1 99.9(2) 4_656 .
O9 Gd2 Gd1 96.66(17) 3_665 .
O9 Gd2 Gd1 40.75(17) . .
O2 Gd2 Gd1 39.59(17) . .
O10 Gd2 Gd1 170.2(2) . .
O1 Gd2 Gd1 105.19(18) . .
O12 Gd2 Gd1 45.468(14) . .
Gd1 Gd2 Gd1 91.33(2) 3_665 .
O6 Gd2 Gd2 98.1(2) . 3_665
O11 Gd2 Gd2 103.3(2) 4_656 3_665
O9 Gd2 Gd2 39.26(17) 3_665 3_665
O9 Gd2 Gd2 38.92(16) . 3_665
O2 Gd2 Gd2 98.58(17) . 3_665
O10 Gd2 Gd2 113.82(19) . 3_665
O1 Gd2 Gd2 164.39(18) . 3_665
O12 Gd2 Gd2 43.22(17) . 3_665
Gd1 Gd2 Gd2 59.865(17) 3_665 3_665
Gd1 Gd2 Gd2 59.216(17) . 3_665
C2 O1 C1 116.4(9) . .
C2 O1 Gd2 119.3(6) . .
C1 O1 Gd2 124.4(7) . .
C7 O2 Gd1 136.4(7) . .
C7 O2 Gd2 122.7(7) . .
Gd1 O2 Gd2 100.4(3) . .
C9 O3 Gd1 120.1(9) . .
C9 O4 C10 117.1(12) . .
C12 O5 C11 115.9(17) . .
C17 O6 Gd2 126.2(7) . .
C17 O6 Gd1 127.0(7) . 3_665
Gd2 O6 Gd1 102.1(3) . 3_665
C19 O7 Gd1 121.9(9) . 3_665
C19 O8 C20 118.3(14) . .
Gd2 O9 Gd2 101.8(3) 3_665 .
Gd2 O9 Gd1 98.7(3) 3_665 .
Gd2 O9 Gd1 99.1(3) . .
C21 O10 Gd2 133.6(7) . .
C21 O11 Gd2 138.6(7) . 2_566
C23 O12 Gd2 133.22(17) . 3_665
C23 O12 Gd2 133.22(17) . .
Gd2 O12 Gd2 93.6(3) 3_665 .
C23 O12 Gd1 89.6(2) . .
Gd2 O12 Gd1 89.87(15) 3_665 .
Gd2 O12 Gd1 90.64(15) . .
C23 O12 Gd1 89.6(2) . 3_665
Gd2 O12 Gd1 90.64(15) 3_665 3_665
Gd2 O12 Gd1 89.87(15) . 3_665
Gd1 O12 Gd1 179.2(4) . 3_665
C23 O13 Gd1 100.5(9) . .
C8 N1 N2 112.3(10) . .
C8 N1 Gd1 131.5(9) . .
N2 N1 Gd1 116.2(7) . .
C9 N2 N1 111.6(11) . .
C9 N2 H2 124.2 . .
N1 N2 H2 124.2 . .
C18 N3 N4 113.2(13) . .
C18 N3 Gd1 130.6(12) . 3_665
N4 N3 Gd1 116.0(8) . 3_665
C19 N4 N3 114.0(11) . .
C19 N4 H4 123.0 . .
N3 N4 H4 123.0 . .
O1 C1 H1A 109.5 . .
O1 C1 H1B 109.5 . .
H1A C1 H1B 109.5 . .
O1 C1 H1C 109.5 . .
H1A C1 H1C 109.5 . .
H1B C1 H1C 109.5 . .
C3 C2 O1 124.3(12) . .
C3 C2 C7 120.9(13) . .
O1 C2 C7 114.8(10) . .
C2 C3 C4 120.8(13) . .
C2 C3 H3 119.6 . .
C4 C3 H3 119.6 . .
C5 C4 C3 119.0(12) . .
C5 C4 H4A 120.5 . .
C3 C4 H4A 120.5 . .
C4 C5 C6 122.4(13) . .
C4 C5 H5 118.8 . .
C6 C5 H5 118.8 . .
C7 C6 C5 117.6(12) . .
C7 C6 C8 126.2(11) . .
C5 C6 C8 116.1(11) . .
O2 C7 C6 123.6(10) . .
O2 C7 C2 117.3(10) . .
C6 C7 C2 119.1(11) . .
N1 C8 C6 125.6(11) . .
N1 C8 H8 117.2 . .
C6 C8 H8 117.2 . .
O3 C9 O4 120.8(13) . .
O3 C9 N2 126.4(12) . .
O4 C9 N2 112.8(12) . .
O4 C10 H10A 109.5 . .
O4 C10 H10B 109.5 . .
H10A C10 H10B 109.5 . .
O4 C10 H10C 109.5 . .
H10A C10 H10C 109.5 . .
H10B C10 H10C 109.5 . .
O5 C11 H11A 109.5 . .
O5 C11 H11B 109.5 . .
H11A C11 H11B 109.5 . .
O5 C11 H11C 109.5 . .
H11A C11 H11C 109.5 . .
H11B C11 H11C 109.5 . .
O5 C12 C13 124(2) . .
O5 C12 C17 117.5(13) . .
C13 C12 C17 118(2) . .
C14 C13 C12 118(2) . .
C14 C13 H13 121.1 . .
C12 C13 H13 121.1 . .
C15 C14 C13 119.5(17) . .
C15 C14 H14 120.3 . .
C13 C14 H14 120.3 . .
C14 C15 C16 125(2) . .
C14 C15 H15 117.4 . .
C16 C15 H15 117.4 . .
C17 C16 C15 117(2) . .
C17 C16 C18 122.3(13) . .
C15 C16 C18 120.5(19) . .
C16 C17 O6 124.2(14) . .
C16 C17 C12 121.6(14) . .
O6 C17 C12 114.2(15) . .
N3 C18 C16 123.9(15) . .
N3 C18 H18 118.0 . .
C16 C18 H18 118.0 . .
O7 C19 N4 125.3(14) . .
O7 C19 O8 122.9(16) . .
N4 C19 O8 111.6(14) . .
O8 C20 H20A 109.5 . .
O8 C20 H20B 109.5 . .
H20A C20 H20B 109.5 . .
O8 C20 H20C 109.5 . .
H20A C20 H20C 109.5 . .
H20B C20 H20C 109.5 . .
O10 C21 O11 123.0(10) . .
O10 C21 C22 120.1(11) . .
O11 C21 C22 116.9(11) . .
C21 C22 H22A 109.5 . .
C21 C22 H22B 109.5 . .
H22A C22 H22B 109.5 . .
C21 C22 H22C 109.5 . .
H22A C22 H22C 109.5 . .
H22B C22 H22C 109.5 . .
O13 C23 O13 127.1(18) . 3_665
O13 C23 O12 116.4(9) . .
O13 C23 O12 116.4(9) 3_665 .
O13 C23 Gd1 54.3(6) . .
O13 C23 Gd1 176.4(6) 3_665 .
O12 C23 Gd1 62.3(4) . .
O13 C23 Gd1 176.4(6) . 3_665
O13 C23 Gd1 54.3(6) 3_665 3_665
O12 C23 Gd1 62.3(4) . 3_665
Gd1 C23 Gd1 124.5(7) . 3_665

loop_
_geom_bond_atom_site_label_1
_geom_bond_atom_site_label_2
_geom_bond_distance
_geom_bond_site_symmetry_2
Gd1 O6 2.339(8) 3_665
Gd1 O2 2.357(7) .
Gd1 O3 2.361(8) .
Gd1 O9 2.404(7) .
Gd1 O13 2.419(8) .
Gd1 O7 2.441(8) 3_665
Gd1 N1 2.510(10) .
Gd1 O12 2.5927(8) .
Gd1 N3 2.608(11) 3_665
Gd1 C23 2.929(10) .
Gd1 Gd2 3.6126(10) 3_665
Gd1 Gd2 3.6368(9) .
Gd2 O6 2.306(8) .
Gd2 O11 2.319(7) 4_656
Gd2 O9 2.359(7) 3_665
Gd2 O9 2.376(7) .
Gd2 O2 2.376(8) .
Gd2 O10 2.378(8) .
Gd2 O1 2.465(8) .
Gd2 O12 2.522(7) .
Gd2 Gd1 3.6127(10) 3_665
Gd2 Gd2 3.6749(12) 3_665
O1 C2 1.397(16) .
O1 C1 1.463(13) .
O2 C7 1.359(13) .
O3 C9 1.228(16) .
O4 C9 1.333(15) .
O4 C10 1.459(19) .
O5 C12 1.33(3) .
O5 C11 1.40(2) .
O6 C17 1.368(15) .
O6 Gd1 2.340(8) 3_665
O7 C19 1.259(17) .
O7 Gd1 2.441(8) 3_665
O8 C19 1.353(18) .
O8 C20 1.42(3) .
O9 Gd2 2.359(7) 3_665
O10 C21 1.254(14) .
O11 C21 1.259(14) .
O11 Gd2 2.319(7) 2_566
O12 C23 1.38(2) .
O12 Gd2 2.521(7) 3_665
O12 Gd1 2.5928(8) 3_665
O13 C23 1.269(12) .
N1 C8 1.288(15) .
N1 N2 1.394(14) .
N2 C9 1.329(18) .
N2 H2 0.8600 .
N3 C18 1.27(2) .
N3 N4 1.397(18) .
N3 Gd1 2.608(11) 3_665
N4 C19 1.31(2) .
N4 H4 0.8600 .
C1 H1A 0.9600 .
C1 H1B 0.9600 .
C1 H1C 0.9600 .
C2 C3 1.377(18) .
C2 C7 1.420(17) .
C3 C4 1.38(2) .
C3 H3 0.9300 .
C4 C5 1.37(2) .
C4 H4A 0.9300 .
C5 C6 1.435(18) .
C5 H5 0.9300 .
C6 C7 1.388(17) .
C6 C8 1.473(18) .
C8 H8 0.9300 .
C10 H10A 0.9600 .
C10 H10B 0.9600 .
C10 H10C 0.9600 .
C11 H11A 0.9600 .
C11 H11B 0.9600 .
C11 H11C 0.9600 .
C12 C13 1.43(2) .
C12 C17 1.45(3) .
C13 C14 1.41(4) .
C13 H13 0.9300 .
C14 C15 1.34(3) .
C14 H14 0.9300 .
C15 C16 1.38(2) .
C15 H15 0.9300 .
C16 C17 1.35(2) .
C16 C18 1.48(3) .
C18 H18 0.9300 .
C20 H20A 0.9600 .
C20 H20B 0.9600 .
C20 H20C 0.9600 .
C21 C22 1.506(16) .
C22 H22A 0.9600 .
C22 H22B 0.9600 .
C22 H22C 0.9600 .
C23 O13 1.269(12) 3_665
C23 Gd1 2.930(9) 3_665
